data_4307045
loop_
_publ_author_name
'Biing-Chiau Tzeng'
'Yung-Chi Huang'
'Bo-So Chen'
'Wan-Min Wu'
'Shih-Yang Lee'
'Gene-Hsiang Lee'
'Shie-Ming Peng'

_publ_section_title
;
Crystal-Engineering Studies of Coordination Polymers and a Molecular-Looped
Complex Containing Dipyridyl-Amide Ligands
;
_journal_name_full 'Inorganic Chemistry'
_journal_page_first 186
_journal_page_last 195
_journal_paper_doi 10.1021/ic061528t
_journal_volume 46
_journal_year 2007
_chemical_formula_sum 'C6.5 H7 Cl Hg0.5 N2 O0.5'
_chemical_formula_weight 256.89
_chemical_name_systematic
; 
 ? 
;
_space_group_IT_number 13
_symmetry_cell_setting monoclinic
_symmetry_space_group_name_Hall '-P 2yac'
_symmetry_space_group_name_H-M 'P 1 2/n 1'
_atom_sites_solution_hydrogens geom
_atom_sites_solution_primary direct
_atom_sites_solution_secondary difmap
_audit_creation_method SHELXL-97
_cell_angle_alpha 90.00
_cell_angle_beta 106.779(2)
_cell_angle_gamma 90.00
_cell_formula_units_Z 4
_cell_length_a 14.6089(14)
_cell_length_b 4.4707(4)
_cell_length_c 15.1422(14)
_cell_measurement_temperature 273(2)
_cell_volume 946.86(15)
_computing_structure_refinement 'SHELXL-97 (Sheldrick, 1997)'
_computing_structure_solution 'SHELXS-97 (Sheldrick, 1990)'
_diffrn_ambient_temperature 273(2)
_diffrn_measured_fraction_theta_full 0.952
_diffrn_measured_fraction_theta_max 0.952
_diffrn_radiation_monochromator graphite
_diffrn_radiation_source 'fine-focus sealed tube'
_diffrn_radiation_type MoK\a
_diffrn_radiation_wavelength 0.71073
_diffrn_reflns_av_R_equivalents 0.0186
_diffrn_reflns_av_sigmaI/netI 0.0293
_diffrn_reflns_limit_h_max 18
_diffrn_reflns_limit_h_min -11
_diffrn_reflns_limit_k_max 5
_diffrn_reflns_limit_k_min -5
_diffrn_reflns_limit_l_max 19
_diffrn_reflns_limit_l_min -20
_diffrn_reflns_number 5452
_diffrn_reflns_theta_full 28.28
_diffrn_reflns_theta_max 28.28
_diffrn_reflns_theta_min 1.71
_exptl_absorpt_coefficient_mu 8.412
_exptl_crystal_density_diffrn 1.802
_exptl_crystal_density_method 'not measured'
_exptl_crystal_F_000 484
_refine_diff_density_max 2.561
_refine_diff_density_min -0.852
_refine_diff_density_rms 0.228
_refine_ls_extinction_coef 0.0028(8)
_refine_ls_extinction_expression Fc^*^=kFc[1+0.001xFc^2^\l^3^/sin(2\q)]^-1/4^
_refine_ls_extinction_method SHELXL
_refine_ls_goodness_of_fit_ref 1.137
_refine_ls_hydrogen_treatment mixed
_refine_ls_matrix_type full
_refine_ls_number_parameters 102
_refine_ls_number_reflns 2220
_refine_ls_number_restraints 0
_refine_ls_restrained_S_all 1.137
_refine_ls_R_factor_all 0.0504
_refine_ls_R_factor_gt 0.0463
_refine_ls_shift/su_max 0.000
_refine_ls_shift/su_mean 0.000
_refine_ls_structure_factor_coef Fsqd
_refine_ls_weighting_details 'calc w=1/[\s^2^(Fo^2^)+(0.0885P)^2^+0.4833P] where P=(Fo^2^+2Fc^2^)/3'
_refine_ls_weighting_scheme calc
_refine_ls_wR_factor_gt 0.1319
_refine_ls_wR_factor_ref 0.1361
_reflns_number_gt 1997
_reflns_number_total 2220
_reflns_threshold_expression >2sigma(I)
_cod_data_source_file ic061528tsi20060812_104220.cif
_cod_data_source_block lsy312
_cod_original_formula_sum 'C6.50 H7 Cl Hg0.50 N2 O0.50'
_cod_database_code 4307045

loop_
_symmetry_equiv_pos_as_xyz
'x, y, z'
'-x+1/2, y, -z+1/2'
'-x, -y, -z'
'x-1/2, -y, z-1/2'

loop_
_atom_site_label
_atom_site_type_symbol
_atom_site_fract_x
_atom_site_fract_y
_atom_site_fract_z
_atom_site_U_iso_or_equiv
_atom_site_adp_type
_atom_site_occupancy
_atom_site_symmetry_multiplicity
_atom_site_calc_flag
_atom_site_refinement_flags
_atom_site_disorder_assembly
_atom_site_disorder_group
C1 C 0.7689(5) 0.992(2) 0.5668(5) 0.077(2) Uani 1 1 d . . .
H1 H 0.8299 1.0370 0.6043 0.093 Uiso 1 1 calc R . .
C2 C 0.7435(6) 1.085(2) 0.4761(5) 0.081(2) Uani 1 1 d . . .
H2 H 0.7866 1.1938 0.4540 0.097 Uiso 1 1 calc R . .
C3 C 0.6554(4) 1.0184(10) 0.4191(3) 0.0415(10) Uani 1 1 d . . .
C4 C 0.5963(5) 0.8543(17) 0.4562(5) 0.0628(16) Uani 1 1 d . . .
H4 H 0.5359 0.7995 0.4195 0.075 Uiso 1 1 calc R . .
C5 C 0.6261(6) 0.7705(17) 0.5475(5) 0.0673(19) Uani 1 1 d . . .
H5 H 0.5850 0.6591 0.5713 0.081 Uiso 1 1 calc R . .
C6 C 0.6199(4) 1.1216(12) 0.3196(4) 0.0493(12) Uani 1 1 d . . .
H6A H 0.5945 0.9500 0.2811 0.059 Uiso 1 1 calc R . .
H6B H 0.5676 1.2610 0.3140 0.059 Uiso 1 1 calc R . .
C7 C 0.7500 1.1066(15) 0.2500 0.0459(16) Uani 1 2 d S . .
Cl1 Cl 0.60683(13) 0.3594(5) 0.73515(13) 0.0710(5) Uani 1 1 d . . .
Hg1 Hg 0.7500 0.70558(10) 0.7500 0.0684(2) Uani 1 2 d S . .
N1 N 0.7111(4) 0.8425(12) 0.6024(3) 0.0504(10) Uani 1 1 d . . .
N2 N 0.6911(5) 1.2635(9) 0.2848(5) 0.0504(13) Uani 1 1 d . . .
O1 O 0.7500 0.8320(11) 0.2500 0.074(2) Uani 1 2 d S . .
H1A H 0.697(3) 1.437(14) 0.283(4) 0.027(11) Uiso 1 1 d . . .

loop_
_atom_site_aniso_label
_atom_site_aniso_U_11
_atom_site_aniso_U_22
_atom_site_aniso_U_33
_atom_site_aniso_U_23
_atom_site_aniso_U_13
_atom_site_aniso_U_12
C1 0.060(4) 0.124(7) 0.042(3) -0.009(4) 0.005(3) -0.034(4)
C2 0.072(4) 0.118(6) 0.051(4) 0.001(4) 0.015(3) -0.045(5)
C3 0.049(2) 0.040(2) 0.038(2) -0.0037(17) 0.016(2) 0.0013(18)
C4 0.050(3) 0.092(4) 0.041(3) 0.014(3) 0.002(3) -0.017(3)
C5 0.053(4) 0.107(5) 0.036(4) 0.019(3) 0.003(3) -0.017(3)
C6 0.063(3) 0.044(2) 0.044(3) 0.005(2) 0.022(3) 0.003(2)
C7 0.071(5) 0.028(3) 0.043(4) 0.000 0.024(3) 0.000
Cl1 0.0583(9) 0.0959(12) 0.0498(9) 0.0121(8) 0.0015(7) -0.0137(8)
Hg1 0.0547(3) 0.1137(4) 0.0308(2) 0.000 0.00285(15) 0.000
N1 0.045(2) 0.073(3) 0.031(2) -0.0044(19) 0.0085(19) 0.002(2)
N2 0.075(4) 0.028(2) 0.057(3) 0.0030(16) 0.033(3) 0.0007(17)
O1 0.111(6) 0.023(2) 0.112(6) 0.000 0.069(5) 0.000

loop_
_atom_type_symbol
_atom_type_description
_atom_type_scat_dispersion_real
_atom_type_scat_dispersion_imag
_atom_type_scat_source
C C 0.0033 0.0016 'International Tables Vol C Tables 4.2.6.8 and 6.1.1.4'
H H 0.0000 0.0000 'International Tables Vol C Tables 4.2.6.8 and 6.1.1.4'
N N 0.0061 0.0033 'International Tables Vol C Tables 4.2.6.8 and 6.1.1.4'
O O 0.0106 0.0060 'International Tables Vol C Tables 4.2.6.8 and 6.1.1.4'
Cl Cl 0.1484 0.1585 'International Tables Vol C Tables 4.2.6.8 and 6.1.1.4'
Hg Hg -2.3894 9.2266 'International Tables Vol C Tables 4.2.6.8 and 6.1.1.4'

loop_
_geom_angle_atom_site_label_1
_geom_angle_atom_site_label_2
_geom_angle_atom_site_label_3
_geom_angle
_geom_angle_site_symmetry_1
_geom_angle_site_symmetry_3
_geom_angle_publ_flag
N1 C1 C2 123.0(6) . . ?
C3 C2 C1 120.0(6) . . ?
C2 C3 C4 116.7(6) . . ?
C2 C3 C6 123.7(5) . . ?
C4 C3 C6 119.6(5) . . ?
C3 C4 C5 120.2(6) . . ?
N1 C5 C4 122.3(6) . . ?
N2 C6 C3 114.8(5) . . ?
O1 C7 N2 121.8(3) . 2_655 ?
O1 C7 N2 121.8(3) . . ?
N2 C7 N2 116.4(6) 2_655 . ?
N1 Hg1 N1 148.1(3) 2_656 . ?
N1 Hg1 Cl1 102.70(14) 2_656 . ?
N1 Hg1 Cl1 96.46(14) . . ?
N1 Hg1 Cl1 96.46(14) 2_656 2_656 ?
N1 Hg1 Cl1 102.70(14) . 2_656 ?
Cl1 Hg1 Cl1 105.58(10) . 2_656 ?
C1 N1 C5 117.8(6) . . ?
C1 N1 Hg1 123.1(4) . . ?
C5 N1 Hg1 119.1(4) . . ?
C7 N2 C6 122.0(5) . . ?

loop_
_geom_bond_atom_site_label_1
_geom_bond_atom_site_label_2
_geom_bond_distance
_geom_bond_site_symmetry_2
_geom_bond_publ_flag
C1 N1 1.309(9) . ?
C1 C2 1.379(10) . ?
C2 C3 1.360(8) . ?
C3 C4 1.371(8) . ?
C3 C6 1.516(7) . ?
C4 C5 1.376(10) . ?
C5 N1 1.319(9) . ?
C6 N2 1.442(8) . ?
C7 O1 1.228(9) . ?
C7 N2 1.331(7) 2_655 ?
C7 N2 1.331(7) . ?
Cl1 Hg1 2.5590(18) . ?
Hg1 N1 2.227(5) 2_656 ?
Hg1 N1 2.227(5) . ?
Hg1 Cl1 2.5590(18) 2_656 ?
